data_7124171
loop_
_publ_author_name
'Trofimova, Alina'
'LaFortune, James'
'Qu, Zheng-wang'
'Westcott, Stephen'
'Stephan, Douglas W.'

_publ_section_title
;
 1,1-Phosphinoboration of Diazomethanes
;
_journal_name_full 'Chemical Communications'
_journal_paper_doi 10.1039/C9CC06914C
_journal_year 2019
_chemical_formula_moiety '2(C31 H32 B N2 O2 P)'
_chemical_formula_sum 'C62 H64 B2 N4 O4 P2'
_chemical_formula_weight 1012.73
_space_group_crystal_system monoclinic
_space_group_IT_number 14
_space_group_name_Hall '-P 2ybc'
_space_group_name_H-M_alt 'P 1 21/c 1'
_symmetry_space_group_name_Hall '-P 2ybc'
_symmetry_space_group_name_H-M 'P 1 21/c 1'
_atom_sites_solution_hydrogens geom
_audit_creation_date 2019-08-19
_audit_creation_method
;
Olex2 1.2
(compiled 2018.05.29 svn.r3508 for OlexSys, GUI svn.r5506)
;
_audit_update_record
;
2019-08-23 deposited with the CCDC.    2019-09-16 downloaded from the CCDC.
;
_cell_angle_alpha 90
_cell_angle_beta 96.455(2)
_cell_angle_gamma 90
_cell_formula_units_Z 4
_cell_length_a 10.1822(4)
_cell_length_b 19.0995(7)
_cell_length_c 29.5034(11)
_cell_measurement_reflns_used 9940
_cell_measurement_temperature 150(2)
_cell_measurement_theta_max 27.68
_cell_measurement_theta_min 2.24
_cell_volume 5701.3(4)
_computing_cell_refinement 'Bruker SAINT'
_computing_data_collection 'Bruker APEX2'
_computing_data_reduction 'Bruker SAINT'
_computing_molecular_graphics 'Olex2 (Dolomanov et al., 2009)'
_computing_publication_material 'Olex2 (Dolomanov et al., 2009)'
_computing_structure_refinement 'XL (Sheldrick, 2008)'
_computing_structure_solution 'SHELXS-97 (Sheldrick 2008)'
_diffrn_ambient_temperature 150.15
_diffrn_measured_fraction_theta_full 0.999
_diffrn_measured_fraction_theta_max 0.999
_diffrn_measurement_device_type 'Bruker APEX-II CCD'
_diffrn_measurement_method '\f and \w scans'
_diffrn_radiation_type MoK\a
_diffrn_radiation_wavelength 0.71073
_diffrn_reflns_av_R_equivalents 0.0771
_diffrn_reflns_av_unetI/netI 0.0579
_diffrn_reflns_Laue_measured_fraction_full 0.999
_diffrn_reflns_Laue_measured_fraction_max 0.999
_diffrn_reflns_limit_h_max 13
_diffrn_reflns_limit_h_min -13
_diffrn_reflns_limit_k_max 25
_diffrn_reflns_limit_k_min -25
_diffrn_reflns_limit_l_max 39
_diffrn_reflns_limit_l_min -39
_diffrn_reflns_number 97036
_diffrn_reflns_point_group_measured_fraction_full 0.999
_diffrn_reflns_point_group_measured_fraction_max 0.999
_diffrn_reflns_theta_full 25.242
_diffrn_reflns_theta_max 28.282
_diffrn_reflns_theta_min 1.272
_diffrn_standards_number 0
_exptl_absorpt_coefficient_mu 0.126
_exptl_absorpt_correction_T_max 0.7458
_exptl_absorpt_correction_T_min 0.6947
_exptl_absorpt_correction_type multi-scan
_exptl_absorpt_process_details
;
SADABS-2016/2 (Bruker,2016/2) was used for absorption correction.
wR2(int) was 0.0752 before and 0.0602 after correction.
The Ratio of minimum to maximum transmission is 0.9315.
The \l/2 correction factor is Not present.
;
_exptl_crystal_colour colourless
_exptl_crystal_colour_primary colourless
_exptl_crystal_density_diffrn 1.180
_exptl_crystal_description block
_exptl_crystal_F_000 2144
_exptl_crystal_size_max 0.15
_exptl_crystal_size_mid 0.11
_exptl_crystal_size_min 0.1
_refine_diff_density_max 0.313
_refine_diff_density_min -0.342
_refine_diff_density_rms 0.048
_refine_ls_extinction_method none
_refine_ls_goodness_of_fit_ref 0.990
_refine_ls_hydrogen_treatment constr
_refine_ls_matrix_type full
_refine_ls_number_parameters 675
_refine_ls_number_reflns 14150
_refine_ls_number_restraints 0
_refine_ls_restrained_S_all 0.990
_refine_ls_R_factor_all 0.0957
_refine_ls_R_factor_gt 0.0523
_refine_ls_shift/su_max 0.001
_refine_ls_shift/su_mean 0.000
_refine_ls_structure_factor_coef Fsqd
_refine_ls_weighting_details 'w=1/[\s^2^(Fo^2^)+(0.0805P)^2^+1.0216P] where P=(Fo^2^+2Fc^2^)/3'
_refine_ls_weighting_scheme calc
_refine_ls_wR_factor_gt 0.1258
_refine_ls_wR_factor_ref 0.1489
_reflns_Friedel_coverage 0.000
_reflns_number_gt 9436
_reflns_number_total 14150
_reflns_threshold_expression 'I > 2\s(I)'
_cod_data_source_file c9cc06914c2.cif
_cod_data_source_block jl_a_CCDC2
_cod_database_code 7124171
_shelx_shelxl_version_number 2018/3
_shelx_space_group_comment
;
The symmetry employed for this shelxl refinement is uniquely defined
by the following loop, which should always be used as a source of
symmetry information in preference to the above space-group names.
They are only intended as comments.
;
_shelx_estimated_absorpt_t_max 0.988
_shelx_estimated_absorpt_t_min 0.981
_olex2_refinement_description
;
1. Fixed Uiso
 At 1.2 times of:
  All C(H) groups
 At 1.5 times of:
  All C(H,H,H) groups
2.a Aromatic/amide H refined with riding coordinates:
 C2(H2), C3(H3), C4(H4), C5(H5), C6(H6), C9(H9), C10(H10), C11(H11), C12(H12),
 C13(H13), C15(H15), C16(H16), C17(H17), C18(H18), C19(H19), C21(H21), C22(H22),
  C23(H23), C24(H24), C25(H25), C34(H34), C35(H35), C36(H36), C37(H37),
 C38(H38), C40(H40), C41(H41), C42(H42), C43(H43), C44(H44), C46(H46), C47(H47),
  C48(H48), C49(H49), C50(H50), C52(H52), C53(H53), C54(H54), C55(H55), C56(H56)
2.b Idealised Me refined as rotating group:
 C27(H27A,H27B,H27C), C28(H28A,H28B,H28C), C30(H30A,H30B,H30C), C31(H31A,H31B,
 H31C), C58(H58A,H58B,H58C), C59(H59A,H59B,H59C), C61(H61A,H61B,H61C), C62(H62A,
 H62B,H62C)
;
_olex2_submission_special_instructions 'No special instructions were received'

loop_
_space_group_symop_operation_xyz
'x, y, z'
'-x, y+1/2, -z+1/2'
'-x, -y, -z'
'x, -y-1/2, z-1/2'

loop_
_atom_site_label
_atom_site_type_symbol
_atom_site_fract_x
_atom_site_fract_y
_atom_site_fract_z
_atom_site_U_iso_or_equiv
_atom_site_adp_type
_atom_site_occupancy
_atom_site_site_symmetry_order
_atom_site_calc_flag
_atom_site_refinement_flags_posn
P1 P 0.20124(5) 0.29437(2) 0.88676(2) 0.02151(11) Uani 1 1 d .
P2 P 0.35117(5) 0.30933(2) 0.60867(2) 0.02427(12) Uani 1 1 d .
O1 O 0.55480(12) 0.28294(6) 0.84088(4) 0.0248(3) Uani 1 1 d .
O2 O 0.43960(14) 0.19756(6) 0.87494(4) 0.0288(3) Uani 1 1 d .
O3 O 0.00229(13) 0.27271(7) 0.65528(4) 0.0280(3) Uani 1 1 d .
O4 O 0.14519(15) 0.19567(7) 0.62633(5) 0.0350(3) Uani 1 1 d .
N1 N 0.35920(14) 0.31807(7) 0.87747(5) 0.0201(3) Uani 1 1 d .
N2 N 0.37371(14) 0.39027(7) 0.86543(5) 0.0199(3) Uani 1 1 d .
N3 N 0.19092(14) 0.32147(8) 0.62038(5) 0.0218(3) Uani 1 1 d .
N4 N 0.15820(14) 0.39147(8) 0.63278(5) 0.0218(3) Uani 1 1 d .
B1 B 0.4514(2) 0.26738(11) 0.86533(7) 0.0222(4) Uani 1 1 d .
B2 B 0.1128(2) 0.26398(12) 0.63329(7) 0.0242(4) Uani 1 1 d .
C1 C 0.48348(17) 0.49791(9) 0.87120(6) 0.0211(4) Uani 1 1 d .
C2 C 0.42361(19) 0.51891(10) 0.82846(7) 0.0285(4) Uani 1 1 d .
H2 H 0.378257 0.485649 0.808502 0.034 Uiso 1 1 calc R
C3 C 0.4304(2) 0.58826(11) 0.81519(7) 0.0352(5) Uani 1 1 d .
H3 H 0.389331 0.602394 0.786115 0.042 Uiso 1 1 calc R
C4 C 0.4963(2) 0.63705(11) 0.84391(8) 0.0388(5) Uani 1 1 d .
H4 H 0.501021 0.684461 0.834498 0.047 Uiso 1 1 calc R
C5 C 0.5552(2) 0.61689(11) 0.88618(8) 0.0385(5) Uani 1 1 d .
H5 H 0.600168 0.650504 0.905965 0.046 Uiso 1 1 calc R
C6 C 0.54904(19) 0.54744(10) 0.90002(7) 0.0296(4) Uani 1 1 d .
H6 H 0.589740 0.533801 0.929238 0.036 Uiso 1 1 calc R
C7 C 0.47273(16) 0.42370(9) 0.88600(6) 0.0184(4) Uani 1 1 d .
C8 C 0.57265(17) 0.39663(9) 0.92286(6) 0.0207(4) Uani 1 1 d .
C9 C 0.70661(18) 0.40061(10) 0.91756(6) 0.0262(4) Uani 1 1 d .
H9 H 0.733537 0.419591 0.890313 0.031 Uiso 1 1 calc R
C10 C 0.80117(19) 0.37709(10) 0.95173(7) 0.0305(4) Uani 1 1 d .
H10 H 0.892311 0.379630 0.947700 0.037 Uiso 1 1 calc R
C11 C 0.7630(2) 0.35017(11) 0.99131(7) 0.0338(5) Uani 1 1 d .
H11 H 0.827662 0.333860 1.014637 0.041 Uiso 1 1 calc R
C12 C 0.6305(2) 0.34678(12) 0.99728(7) 0.0403(5) Uani 1 1 d .
H12 H 0.604453 0.328642 1.024895 0.048 Uiso 1 1 calc R
C13 C 0.5350(2) 0.36976(11) 0.96310(7) 0.0311(5) Uani 1 1 d .
H13 H 0.444049 0.367046 0.967323 0.037 Uiso 1 1 calc R
C14 C 0.10417(18) 0.33515(10) 0.83776(6) 0.0244(4) Uani 1 1 d .
C15 C 0.1471(2) 0.33080(11) 0.79460(7) 0.0333(5) Uani 1 1 d .
H15 H 0.230712 0.310510 0.791412 0.040 Uiso 1 1 calc R
C16 C 0.0698(2) 0.35556(12) 0.75627(7) 0.0417(5) Uani 1 1 d .
H16 H 0.101340 0.352875 0.727223 0.050 Uiso 1 1 calc R
C17 C -0.0524(2) 0.38396(15) 0.76020(8) 0.0509(6) Uani 1 1 d .
H17 H -0.105860 0.400637 0.733943 0.061 Uiso 1 1 calc R
C18 C -0.0967(2) 0.38804(17) 0.80244(8) 0.0591(8) Uani 1 1 d .
H18 H -0.181340 0.407346 0.805305 0.071 Uiso 1 1 calc R
C19 C -0.0187(2) 0.36420(14) 0.84093(7) 0.0431(6) Uani 1 1 d .
H19 H -0.050336 0.367895 0.869931 0.052 Uiso 1 1 calc R
C20 C 0.17146(16) 0.35262(9) 0.93374(6) 0.0212(4) Uani 1 1 d .
C21 C 0.16896(18) 0.42562(10) 0.93119(7) 0.0262(4) Uani 1 1 d .
H21 H 0.174826 0.448151 0.902782 0.031 Uiso 1 1 calc R
C22 C 0.1579(2) 0.46543(11) 0.96991(7) 0.0356(5) Uani 1 1 d .
H22 H 0.156969 0.515081 0.967975 0.043 Uiso 1 1 calc R
C23 C 0.1484(2) 0.43302(13) 1.01133(8) 0.0397(5) Uani 1 1 d .
H23 H 0.141044 0.460558 1.037737 0.048 Uiso 1 1 calc R
C24 C 0.1494(2) 0.36122(13) 1.01452(7) 0.0372(5) Uani 1 1 d .
H24 H 0.142397 0.339171 1.043008 0.045 Uiso 1 1 calc R
C25 C 0.16087(18) 0.32089(11) 0.97578(6) 0.0273(4) Uani 1 1 d .
H25 H 0.161456 0.271273 0.978015 0.033 Uiso 1 1 calc R
C26 C 0.5237(2) 0.16087(10) 0.84562(7) 0.0307(5) Uani 1 1 d .
C27 C 0.4350(2) 0.14202(12) 0.80225(8) 0.0433(6) Uani 1 1 d .
H27A H 0.358485 0.115458 0.810209 0.065 Uiso 1 1 calc GR
H27B H 0.484797 0.113504 0.782485 0.065 Uiso 1 1 calc GR
H27C H 0.404644 0.184970 0.786179 0.065 Uiso 1 1 calc GR
C28 C 0.5774(3) 0.09531(11) 0.87027(8) 0.0461(6) Uani 1 1 d .
H28A H 0.504359 0.063261 0.874136 0.069 Uiso 1 1 calc GR
H28B H 0.622301 0.108077 0.900268 0.069 Uiso 1 1 calc GR
H28C H 0.640328 0.072272 0.852318 0.069 Uiso 1 1 calc GR
C29 C 0.6296(2) 0.21763(10) 0.83837(7) 0.0290(4) Uani 1 1 d .
C30 C 0.6819(2) 0.21495(12) 0.79225(7) 0.0408(5) Uani 1 1 d .
H30A H 0.747366 0.252195 0.790462 0.061 Uiso 1 1 calc GR
H30B H 0.608777 0.221539 0.768067 0.061 Uiso 1 1 calc GR
H30C H 0.723547 0.169379 0.788424 0.061 Uiso 1 1 calc GR
C31 C 0.7432(2) 0.22007(12) 0.87640(8) 0.0403(5) Uani 1 1 d .
H31A H 0.798693 0.260982 0.872218 0.060 Uiso 1 1 calc GR
H31B H 0.796305 0.177376 0.875617 0.060 Uiso 1 1 calc GR
H31C H 0.707997 0.223429 0.905900 0.060 Uiso 1 1 calc GR
C32 C 0.05023(17) 0.41773(9) 0.61316(6) 0.0213(4) Uani 1 1 d .
C33 C 0.01684(17) 0.48832(10) 0.63006(6) 0.0238(4) Uani 1 1 d .
C34 C -0.0621(2) 0.53455(11) 0.60258(8) 0.0371(5) Uani 1 1 d .
H34 H -0.094405 0.521475 0.572306 0.045 Uiso 1 1 calc R
C35 C -0.0939(2) 0.59987(12) 0.61923(9) 0.0453(6) Uani 1 1 d .
H35 H -0.147523 0.631239 0.600253 0.054 Uiso 1 1 calc R
C36 C -0.0476(2) 0.61920(11) 0.66324(8) 0.0416(6) Uani 1 1 d .
H36 H -0.070546 0.663472 0.674743 0.050 Uiso 1 1 calc R
C37 C 0.0318(2) 0.57397(11) 0.69036(8) 0.0382(5) Uani 1 1 d .
H37 H 0.064748 0.587660 0.720457 0.046 Uiso 1 1 calc R
C38 C 0.0643(2) 0.50870(10) 0.67433(7) 0.0296(4) Uani 1 1 d .
H38 H 0.118813 0.477873 0.693453 0.035 Uiso 1 1 calc R
C39 C -0.04217(17) 0.38573(9) 0.57589(6) 0.0225(4) Uani 1 1 d .
C40 C -0.17372(19) 0.37648(12) 0.58249(7) 0.0365(5) Uani 1 1 d .
H40 H -0.202384 0.388383 0.611050 0.044 Uiso 1 1 calc R
C41 C -0.2640(2) 0.35014(12) 0.54808(8) 0.0402(5) Uani 1 1 d .
H41 H -0.353820 0.344076 0.553152 0.048 Uiso 1 1 calc R
C42 C -0.2238(2) 0.33284(11) 0.50670(7) 0.0370(5) Uani 1 1 d .
H42 H -0.285603 0.314886 0.483038 0.044 Uiso 1 1 calc R
C43 C -0.0936(2) 0.34158(12) 0.49958(7) 0.0416(6) Uani 1 1 d .
H43 H -0.065842 0.329764 0.470865 0.050 Uiso 1 1 calc R
C44 C -0.0022(2) 0.36763(11) 0.53416(7) 0.0337(5) Uani 1 1 d .
H44 H 0.087761 0.372963 0.529077 0.040 Uiso 1 1 calc R
C45 C 0.44306(18) 0.35979(10) 0.65488(7) 0.0274(4) Uani 1 1 d .
C46 C 0.54571(19) 0.40520(11) 0.64803(7) 0.0338(5) Uani 1 1 d .
H46 H 0.567083 0.413326 0.617954 0.041 Uiso 1 1 calc R
C47 C 0.6177(2) 0.43896(13) 0.68465(8) 0.0444(6) Uani 1 1 d .
H47 H 0.687450 0.469943 0.679434 0.053 Uiso 1 1 calc R
C48 C 0.5876(2) 0.42734(14) 0.72854(8) 0.0501(7) Uani 1 1 d .
H48 H 0.635143 0.451186 0.753465 0.060 Uiso 1 1 calc R
C49 C 0.4884(3) 0.38105(14) 0.73609(8) 0.0508(6) Uani 1 1 d .
H49 H 0.469019 0.372339 0.766344 0.061 Uiso 1 1 calc R
C50 C 0.4167(2) 0.34720(13) 0.69986(7) 0.0398(5) Uani 1 1 d .
H50 H 0.349131 0.315128 0.705490 0.048 Uiso 1 1 calc R
C51 C 0.35814(17) 0.36557(10) 0.55895(6) 0.0229(4) Uani 1 1 d .
C52 C 0.37735(18) 0.33204(12) 0.51826(7) 0.0310(5) Uani 1 1 d .
H52 H 0.390899 0.282828 0.518087 0.037 Uiso 1 1 calc R
C53 C 0.3769(2) 0.36984(14) 0.47776(7) 0.0407(6) Uani 1 1 d .
H53 H 0.391029 0.346568 0.450266 0.049 Uiso 1 1 calc R
C54 C 0.3560(2) 0.44107(14) 0.47788(8) 0.0427(6) Uani 1 1 d .
H54 H 0.354922 0.466795 0.450282 0.051 Uiso 1 1 calc R
C55 C 0.3364(2) 0.47556(12) 0.51791(7) 0.0363(5) Uani 1 1 d .
H55 H 0.322161 0.524717 0.517718 0.044 Uiso 1 1 calc R
C56 C 0.33778(18) 0.43811(10) 0.55831(7) 0.0267(4) Uani 1 1 d .
H56 H 0.324775 0.461879 0.585736 0.032 Uiso 1 1 calc R
C57 C -0.0545(2) 0.20274(11) 0.65881(7) 0.0350(5) Uani 1 1 d .
C58 C -0.1152(2) 0.19876(14) 0.70332(7) 0.0450(6) Uani 1 1 d .
H58A H -0.188488 0.232137 0.702644 0.068 Uiso 1 1 calc GR
H58B H -0.048079 0.210305 0.728682 0.068 Uiso 1 1 calc GR
H58C H -0.148255 0.151258 0.707448 0.068 Uiso 1 1 calc GR
C59 C -0.1616(3) 0.19488(15) 0.61881(8) 0.0551(7) Uani 1 1 d .
H59A H -0.227050 0.232300 0.619886 0.083 Uiso 1 1 calc GR
H59B H -0.205031 0.149327 0.620632 0.083 Uiso 1 1 calc GR
H59C H -0.121777 0.197938 0.590146 0.083 Uiso 1 1 calc GR
C60 C 0.0676(2) 0.15457(11) 0.65583(7) 0.0389(5) Uani 1 1 d .
C61 C 0.0375(3) 0.08371(13) 0.63329(10) 0.0709(9) Uani 1 1 d .
H61A H -0.006675 0.090755 0.602361 0.106 Uiso 1 1 calc GR
H61B H -0.020475 0.056865 0.651206 0.106 Uiso 1 1 calc GR
H61C H 0.120096 0.057955 0.631803 0.106 Uiso 1 1 calc GR
C62 C 0.1539(3) 0.14569(14) 0.70099(9) 0.0536(7) Uani 1 1 d .
H62A H 0.238912 0.125246 0.695486 0.080 Uiso 1 1 calc GR
H62B H 0.109529 0.114635 0.720903 0.080 Uiso 1 1 calc GR
H62C H 0.168724 0.191463 0.715684 0.080 Uiso 1 1 calc GR

loop_
_atom_site_aniso_label
_atom_site_aniso_U_11
_atom_site_aniso_U_22
_atom_site_aniso_U_33
_atom_site_aniso_U_23
_atom_site_aniso_U_13
_atom_site_aniso_U_12
P1 0.0238(2) 0.0170(2) 0.0238(2) -0.00008(18) 0.00312(19) -0.00489(18)
P2 0.0241(2) 0.0202(2) 0.0292(3) -0.0013(2) 0.0058(2) 0.00597(19)
O1 0.0299(7) 0.0212(7) 0.0245(7) 0.0017(5) 0.0092(6) 0.0030(5)
O2 0.0443(8) 0.0163(7) 0.0285(7) 0.0013(5) 0.0154(6) 0.0043(6)
O3 0.0293(7) 0.0328(8) 0.0229(7) 0.0002(6) 0.0069(6) -0.0059(6)
O4 0.0525(9) 0.0226(7) 0.0336(8) -0.0010(6) 0.0204(7) -0.0055(6)
N1 0.0238(8) 0.0141(7) 0.0227(8) 0.0007(6) 0.0043(6) -0.0020(6)
N2 0.0223(8) 0.0145(7) 0.0233(8) 0.0015(6) 0.0034(6) -0.0014(6)
N3 0.0245(8) 0.0173(8) 0.0244(8) -0.0020(6) 0.0070(6) 0.0028(6)
N4 0.0221(8) 0.0201(8) 0.0238(8) -0.0036(6) 0.0051(6) 0.0025(6)
B1 0.0285(11) 0.0220(11) 0.0159(10) 0.0010(8) 0.0019(8) -0.0011(8)
B2 0.0293(11) 0.0268(11) 0.0165(10) -0.0022(8) 0.0027(8) -0.0016(9)
C1 0.0180(8) 0.0179(9) 0.0279(10) 0.0029(7) 0.0050(7) -0.0012(7)
C2 0.0317(10) 0.0245(10) 0.0295(11) 0.0036(8) 0.0049(8) -0.0008(8)
C3 0.0394(12) 0.0307(11) 0.0363(12) 0.0138(9) 0.0075(10) 0.0033(9)
C4 0.0379(12) 0.0202(10) 0.0596(15) 0.0113(10) 0.0116(11) -0.0030(9)
C5 0.0365(12) 0.0203(10) 0.0575(15) -0.0005(10) -0.0008(11) -0.0068(9)
C6 0.0289(10) 0.0202(10) 0.0384(12) 0.0029(8) -0.0018(9) -0.0035(8)
C7 0.0181(8) 0.0188(9) 0.0188(9) 0.0003(7) 0.0045(7) -0.0003(7)
C8 0.0246(9) 0.0141(8) 0.0229(9) -0.0020(7) 0.0001(7) -0.0011(7)
C9 0.0242(9) 0.0282(10) 0.0259(10) -0.0001(8) 0.0020(8) 0.0014(8)
C10 0.0225(10) 0.0322(11) 0.0356(11) -0.0054(9) -0.0023(8) 0.0042(8)
C11 0.0354(11) 0.0316(11) 0.0312(11) 0.0033(9) -0.0110(9) 0.0012(9)
C12 0.0430(13) 0.0488(14) 0.0278(11) 0.0118(10) -0.0012(10) -0.0088(11)
C13 0.0265(10) 0.0383(12) 0.0283(11) 0.0068(9) 0.0020(8) -0.0062(9)
C14 0.0233(9) 0.0248(10) 0.0242(10) -0.0013(8) -0.0007(8) -0.0100(8)
C15 0.0364(11) 0.0347(12) 0.0281(11) -0.0055(9) 0.0006(9) 0.0022(9)
C16 0.0469(14) 0.0536(15) 0.0231(11) -0.0046(10) -0.0021(10) -0.0021(11)
C17 0.0430(14) 0.0756(19) 0.0306(12) 0.0082(12) -0.0109(10) -0.0007(13)
C18 0.0294(12) 0.106(2) 0.0396(14) 0.0128(15) -0.0042(11) 0.0141(13)
C19 0.0278(11) 0.0738(17) 0.0277(11) 0.0055(11) 0.0028(9) 0.0014(11)
C20 0.0157(8) 0.0254(10) 0.0223(9) 0.0003(7) 0.0015(7) -0.0008(7)
C21 0.0219(9) 0.0261(10) 0.0309(10) -0.0012(8) 0.0044(8) -0.0002(7)
C22 0.0335(11) 0.0312(11) 0.0425(13) -0.0110(10) 0.0060(10) -0.0010(9)
C23 0.0334(12) 0.0518(15) 0.0339(12) -0.0165(11) 0.0040(9) 0.0016(10)
C24 0.0301(11) 0.0589(15) 0.0224(10) 0.0019(10) 0.0017(8) 0.0048(10)
C25 0.0225(9) 0.0319(11) 0.0274(10) 0.0056(8) 0.0029(8) 0.0029(8)
C26 0.0445(12) 0.0215(10) 0.0283(11) -0.0014(8) 0.0133(9) 0.0075(9)
C27 0.0545(15) 0.0358(13) 0.0403(13) -0.0123(10) 0.0088(11) -0.0049(11)
C28 0.0665(16) 0.0252(11) 0.0497(14) 0.0047(10) 0.0198(12) 0.0151(11)
C29 0.0372(11) 0.0235(10) 0.0279(10) -0.0004(8) 0.0110(9) 0.0094(8)
C30 0.0489(13) 0.0437(13) 0.0333(12) -0.0024(10) 0.0202(10) 0.0047(11)
C31 0.0396(12) 0.0411(13) 0.0401(13) -0.0027(10) 0.0042(10) 0.0113(10)
C32 0.0210(9) 0.0229(9) 0.0208(9) -0.0022(7) 0.0055(7) 0.0007(7)
C33 0.0192(9) 0.0255(10) 0.0272(10) -0.0038(8) 0.0048(7) 0.0022(7)
C34 0.0358(12) 0.0328(12) 0.0401(12) -0.0082(10) -0.0078(10) 0.0090(9)
C35 0.0448(13) 0.0301(12) 0.0578(15) -0.0069(11) -0.0079(11) 0.0154(10)
C36 0.0407(13) 0.0269(11) 0.0574(15) -0.0119(10) 0.0069(11) 0.0074(9)
C37 0.0489(13) 0.0335(12) 0.0324(12) -0.0130(9) 0.0058(10) 0.0020(10)
C38 0.0344(11) 0.0272(10) 0.0271(10) -0.0038(8) 0.0034(8) 0.0043(8)
C39 0.0213(9) 0.0200(9) 0.0258(10) -0.0031(7) 0.0003(7) 0.0020(7)
C40 0.0247(10) 0.0544(14) 0.0304(11) -0.0099(10) 0.0038(9) -0.0036(10)
C41 0.0232(10) 0.0543(15) 0.0415(13) -0.0049(11) -0.0039(9) -0.0056(10)
C42 0.0361(12) 0.0350(12) 0.0368(12) -0.0073(9) -0.0094(10) -0.0032(9)
C43 0.0410(13) 0.0525(15) 0.0305(12) -0.0158(10) -0.0001(10) 0.0016(11)
C44 0.0260(10) 0.0429(13) 0.0321(11) -0.0092(9) 0.0032(9) 0.0020(9)
C45 0.0216(9) 0.0293(11) 0.0305(11) -0.0002(8) -0.0014(8) 0.0116(8)
C46 0.0249(10) 0.0409(12) 0.0348(12) -0.0039(9) 0.0000(9) 0.0039(9)
C47 0.0316(12) 0.0461(14) 0.0520(15) -0.0044(11) -0.0109(11) 0.0041(10)
C48 0.0465(15) 0.0587(16) 0.0400(14) -0.0103(12) -0.0172(11) 0.0130(12)
C49 0.0556(16) 0.0651(17) 0.0289(12) 0.0029(12) -0.0074(11) 0.0140(13)
C50 0.0398(12) 0.0488(14) 0.0302(12) 0.0066(10) 0.0015(10) 0.0080(10)
C51 0.0152(8) 0.0285(10) 0.0252(10) -0.0044(8) 0.0032(7) -0.0014(7)
C52 0.0216(9) 0.0403(12) 0.0310(11) -0.0110(9) 0.0025(8) -0.0025(8)
C53 0.0292(11) 0.0686(17) 0.0243(11) -0.0095(11) 0.0035(9) -0.0076(11)
C54 0.0340(12) 0.0638(17) 0.0297(12) 0.0113(11) 0.0007(9) -0.0117(11)
C55 0.0317(11) 0.0365(12) 0.0399(13) 0.0087(10) 0.0008(9) -0.0071(9)
C56 0.0225(9) 0.0277(10) 0.0299(11) -0.0018(8) 0.0031(8) -0.0027(8)
C57 0.0432(12) 0.0400(12) 0.0225(10) 0.0012(9) 0.0075(9) -0.0166(10)
C58 0.0461(13) 0.0591(16) 0.0319(12) 0.0063(11) 0.0133(10) -0.0121(12)
C59 0.0565(16) 0.0737(19) 0.0332(13) 0.0026(12) -0.0028(11) -0.0351(14)
C60 0.0553(14) 0.0298(12) 0.0350(12) 0.0026(9) 0.0199(11) -0.0108(10)
C61 0.114(3) 0.0315(14) 0.076(2) -0.0084(13) 0.0494(19) -0.0279(15)
C62 0.0579(16) 0.0536(16) 0.0515(16) 0.0252(13) 0.0161(13) 0.0066(13)

loop_
_atom_type_symbol
_atom_type_description
_atom_type_scat_dispersion_real
_atom_type_scat_dispersion_imag
_atom_type_scat_source
C C 0.0033 0.0016 'International Tables Vol C Tables 4.2.6.8 and 6.1.1.4'
H H 0.0000 0.0000 'International Tables Vol C Tables 4.2.6.8 and 6.1.1.4'
B B 0.0013 0.0007 'International Tables Vol C Tables 4.2.6.8 and 6.1.1.4'
N N 0.0061 0.0033 'International Tables Vol C Tables 4.2.6.8 and 6.1.1.4'
O O 0.0106 0.0060 'International Tables Vol C Tables 4.2.6.8 and 6.1.1.4'
P P 0.1023 0.0942 'International Tables Vol C Tables 4.2.6.8 and 6.1.1.4'

loop_
_geom_angle_atom_site_label_1
_geom_angle_atom_site_label_2
_geom_angle_atom_site_label_3
_geom_angle
N1 P1 C14 101.15(8)
N1 P1 C20 101.43(8)
C20 P1 C14 102.64(8)
N3 P2 C45 101.28(8)
N3 P2 C51 101.85(8)
C51 P2 C45 103.00(9)
B1 O1 C29 105.97(14)
B1 O2 C26 105.84(14)
B2 O3 C57 105.94(15)
B2 O4 C60 105.46(15)
N2 N1 P1 114.57(11)
B1 N1 P1 121.05(13)
B1 N1 N2 120.16(14)
C7 N2 N1 117.19(14)
N4 N3 P2 115.41(11)
B2 N3 P2 121.16(13)
B2 N3 N4 119.65(14)
C32 N4 N3 117.39(15)
O1 B1 N1 123.46(17)
O2 B1 O1 114.13(17)
O2 B1 N1 122.31(17)
O3 B2 N3 122.85(18)
O4 B2 O3 114.33(17)
O4 B2 N3 122.77(18)
C2 C1 C7 119.92(16)
C6 C1 C2 119.16(17)
C6 C1 C7 120.89(16)
C1 C2 H2 120.0
C3 C2 C1 119.97(19)
C3 C2 H2 120.0
C2 C3 H3 119.8
C4 C3 C2 120.5(2)
C4 C3 H3 119.8
C3 C4 H4 120.0
C5 C4 C3 119.95(19)
C5 C4 H4 120.0
C4 C5 H5 119.9
C4 C5 C6 120.2(2)
C6 C5 H5 119.9
C1 C6 H6 119.9
C5 C6 C1 120.21(19)
C5 C6 H6 119.9
N2 C7 C1 114.40(15)
N2 C7 C8 127.19(15)
C1 C7 C8 118.39(15)
C9 C8 C7 119.63(16)
C13 C8 C7 121.32(16)
C13 C8 C9 119.00(17)
C8 C9 H9 119.7
C10 C9 C8 120.60(18)
C10 C9 H9 119.7
C9 C10 H10 120.0
C11 C10 C9 119.98(18)
C11 C10 H10 120.0
C10 C11 H11 120.0
C10 C11 C12 120.04(19)
C12 C11 H11 120.0
C11 C12 H12 119.8
C11 C12 C13 120.37(19)
C13 C12 H12 119.8
C8 C13 C12 120.00(19)
C8 C13 H13 120.0
C12 C13 H13 120.0
C15 C14 P1 119.93(15)
C19 C14 P1 122.00(15)
C19 C14 C15 117.71(18)
C14 C15 H15 119.4
C16 C15 C14 121.1(2)
C16 C15 H15 119.4
C15 C16 H16 119.9
C17 C16 C15 120.2(2)
C17 C16 H16 119.9
C16 C17 H17 120.3
C18 C17 C16 119.4(2)
C18 C17 H17 120.3
C17 C18 H18 119.7
C17 C18 C19 120.5(2)
C19 C18 H18 119.7
C14 C19 C18 121.0(2)
C14 C19 H19 119.5
C18 C19 H19 119.5
C21 C20 P1 124.75(14)
C25 C20 P1 116.45(14)
C25 C20 C21 118.61(17)
C20 C21 H21 119.8
C22 C21 C20 120.36(19)
C22 C21 H21 119.8
C21 C22 H22 119.9
C23 C22 C21 120.2(2)
C23 C22 H22 119.9
C22 C23 H23 119.8
C24 C23 C22 120.4(2)
C24 C23 H23 119.8
C23 C24 H24 120.1
C23 C24 C25 119.7(2)
C25 C24 H24 120.1
C20 C25 H25 119.6
C24 C25 C20 120.71(19)
C24 C25 H25 119.6
O2 C26 C27 106.16(17)
O2 C26 C28 108.37(16)
O2 C26 C29 101.99(14)
C27 C26 C29 113.72(17)
C28 C26 C27 110.77(18)
C28 C26 C29 114.93(18)
C26 C27 H27A 109.5
C26 C27 H27B 109.5
C26 C27 H27C 109.5
H27A C27 H27B 109.5
H27A C27 H27C 109.5
H27B C27 H27C 109.5
C26 C28 H28A 109.5
C26 C28 H28B 109.5
C26 C28 H28C 109.5
H28A C28 H28B 109.5
H28A C28 H28C 109.5
H28B C28 H28C 109.5
O1 C29 C26 102.33(14)
O1 C29 C30 108.10(16)
O1 C29 C31 107.04(15)
C30 C29 C26 114.68(17)
C30 C29 C31 110.36(18)
C31 C29 C26 113.61(17)
C29 C30 H30A 109.5
C29 C30 H30B 109.5
C29 C30 H30C 109.5
H30A C30 H30B 109.5
H30A C30 H30C 109.5
H30B C30 H30C 109.5
C29 C31 H31A 109.5
C29 C31 H31B 109.5
C29 C31 H31C 109.5
H31A C31 H31B 109.5
H31A C31 H31C 109.5
H31B C31 H31C 109.5
N4 C32 C33 114.73(16)
N4 C32 C39 127.40(16)
C33 C32 C39 117.88(15)
C34 C33 C32 121.19(17)
C34 C33 C38 119.00(18)
C38 C33 C32 119.81(17)
C33 C34 H34 119.8
C33 C34 C35 120.3(2)
C35 C34 H34 119.8
C34 C35 H35 119.9
C36 C35 C34 120.2(2)
C36 C35 H35 119.9
C35 C36 H36 120.2
C37 C36 C35 119.6(2)
C37 C36 H36 120.2
C36 C37 H37 119.6
C36 C37 C38 120.9(2)
C38 C37 H37 119.6
C33 C38 H38 120.0
C37 C38 C33 119.92(19)
C37 C38 H38 120.0
C40 C39 C32 119.14(16)
C44 C39 C32 122.20(16)
C44 C39 C40 118.60(17)
C39 C40 H40 119.5
C41 C40 C39 121.04(19)
C41 C40 H40 119.5
C40 C41 H41 120.0
C42 C41 C40 120.0(2)
C42 C41 H41 120.0
C41 C42 H42 120.1
C41 C42 C43 119.77(19)
C43 C42 H42 120.1
C42 C43 H43 119.8
C42 C43 C44 120.5(2)
C44 C43 H43 119.8
C39 C44 C43 120.10(19)
C39 C44 H44 119.9
C43 C44 H44 119.9
C46 C45 P2 123.22(16)
C46 C45 C50 118.08(19)
C50 C45 P2 118.43(16)
C45 C46 H46 119.5
C45 C46 C47 121.0(2)
C47 C46 H46 119.5
C46 C47 H47 120.0
C48 C47 C46 119.9(2)
C48 C47 H47 120.0
C47 C48 H48 120.1
C49 C48 C47 119.9(2)
C49 C48 H48 120.1
C48 C49 H49 119.8
C48 C49 C50 120.4(2)
C50 C49 H49 119.8
C45 C50 H50 119.7
C49 C50 C45 120.7(2)
C49 C50 H50 119.7
C52 C51 P2 116.32(15)
C52 C51 C56 118.55(18)
C56 C51 P2 125.01(14)
C51 C52 H52 119.6
C51 C52 C53 120.8(2)
C53 C52 H52 119.6
C52 C53 H53 120.2
C54 C53 C52 119.6(2)
C54 C53 H53 120.2
C53 C54 H54 119.7
C53 C54 C55 120.6(2)
C55 C54 H54 119.7
C54 C55 H55 120.1
C54 C55 C56 119.9(2)
C56 C55 H55 120.1
C51 C56 H56 119.7
C55 C56 C51 120.54(19)
C55 C56 H56 119.7
O3 C57 C58 108.08(17)
O3 C57 C59 106.81(17)
O3 C57 C60 102.15(15)
C58 C57 C59 109.95(19)
C58 C57 C60 115.17(18)
C59 C57 C60 113.90(19)
C57 C58 H58A 109.5
C57 C58 H58B 109.5
C57 C58 H58C 109.5
H58A C58 H58B 109.5
H58A C58 H58C 109.5
H58B C58 H58C 109.5
C57 C59 H59A 109.5
C57 C59 H59B 109.5
C57 C59 H59C 109.5
H59A C59 H59B 109.5
H59A C59 H59C 109.5
H59B C59 H59C 109.5
O4 C60 C57 101.78(16)
O4 C60 C61 108.17(18)
O4 C60 C62 106.46(18)
C61 C60 C57 115.2(2)
C62 C60 C57 113.75(18)
C62 C60 C61 110.6(2)
C60 C61 H61A 109.5
C60 C61 H61B 109.5
C60 C61 H61C 109.5
H61A C61 H61B 109.5
H61A C61 H61C 109.5
H61B C61 H61C 109.5
C60 C62 H62A 109.5
C60 C62 H62B 109.5
C60 C62 H62C 109.5
H62A C62 H62B 109.5
H62A C62 H62C 109.5
H62B C62 H62C 109.5

loop_
_geom_bond_atom_site_label_1
_geom_bond_atom_site_label_2
_geom_bond_distance
P1 N1 1.7222(15)
P1 C14 1.8311(19)
P1 C20 1.8291(18)
P2 N3 1.7212(15)
P2 C45 1.837(2)
P2 C51 1.8259(19)
O1 B1 1.374(2)
O1 C29 1.467(2)
O2 B1 1.371(2)
O2 C26 1.463(2)
O3 B2 1.371(2)
O3 C57 1.465(2)
O4 B2 1.367(3)
O4 C60 1.467(2)
N1 N2 1.4358(19)
N1 B1 1.422(3)
N2 C7 1.287(2)
N3 N4 1.435(2)
N3 B2 1.432(3)
N4 C32 1.285(2)
C1 C2 1.396(3)
C1 C6 1.392(3)
C1 C7 1.491(2)
C2 H2 0.9500
C2 C3 1.385(3)
C3 H3 0.9500
C3 C4 1.382(3)
C4 H4 0.9500
C4 C5 1.376(3)
C5 H5 0.9500
C5 C6 1.391(3)
C6 H6 0.9500
C7 C8 1.495(2)
C8 C9 1.392(3)
C8 C13 1.386(3)
C9 H9 0.9500
C9 C10 1.388(3)
C10 H10 0.9500
C10 C11 1.372(3)
C11 H11 0.9500
C11 C12 1.381(3)
C12 H12 0.9500
C12 C13 1.391(3)
C13 H13 0.9500
C14 C15 1.394(3)
C14 C19 1.381(3)
C15 H15 0.9500
C15 C16 1.386(3)
C16 H16 0.9500
C16 C17 1.374(3)
C17 H17 0.9500
C17 C18 1.374(3)
C18 H18 0.9500
C18 C19 1.387(3)
C19 H19 0.9500
C20 C21 1.396(3)
C20 C25 1.395(3)
C21 H21 0.9500
C21 C22 1.387(3)
C22 H22 0.9500
C22 C23 1.383(3)
C23 H23 0.9500
C23 C24 1.375(3)
C24 H24 0.9500
C24 C25 1.394(3)
C25 H25 0.9500
C26 C27 1.524(3)
C26 C28 1.519(3)
C26 C29 1.560(3)
C27 H27A 0.9800
C27 H27B 0.9800
C27 H27C 0.9800
C28 H28A 0.9800
C28 H28B 0.9800
C28 H28C 0.9800
C29 C30 1.517(3)
C29 C31 1.520(3)
C30 H30A 0.9800
C30 H30B 0.9800
C30 H30C 0.9800
C31 H31A 0.9800
C31 H31B 0.9800
C31 H31C 0.9800
C32 C33 1.490(2)
C32 C39 1.495(2)
C33 C34 1.391(3)
C33 C38 1.396(3)
C34 H34 0.9500
C34 C35 1.392(3)
C35 H35 0.9500
C35 C36 1.381(3)
C36 H36 0.9500
C36 C37 1.377(3)
C37 H37 0.9500
C37 C38 1.387(3)
C38 H38 0.9500
C39 C40 1.386(3)
C39 C44 1.383(3)
C40 H40 0.9500
C40 C41 1.385(3)
C41 H41 0.9500
C41 C42 1.371(3)
C42 H42 0.9500
C42 C43 1.375(3)
C43 H43 0.9500
C43 C44 1.394(3)
C44 H44 0.9500
C45 C46 1.390(3)
C45 C50 1.404(3)
C46 H46 0.9500
C46 C47 1.394(3)
C47 H47 0.9500
C47 C48 1.382(3)
C48 H48 0.9500
C48 C49 1.380(4)
C49 H49 0.9500
C49 C50 1.385(3)
C50 H50 0.9500
C51 C52 1.394(3)
C51 C56 1.401(3)
C52 H52 0.9500
C52 C53 1.396(3)
C53 H53 0.9500
C53 C54 1.377(3)
C54 H54 0.9500
C54 C55 1.386(3)
C55 H55 0.9500
C55 C56 1.389(3)
C56 H56 0.9500
C57 C58 1.515(3)
C57 C59 1.521(3)
C57 C60 1.558(3)
C58 H58A 0.9800
C58 H58B 0.9800
C58 H58C 0.9800
C59 H59A 0.9800
C59 H59B 0.9800
C59 H59C 0.9800
C60 C61 1.524(3)
C60 C62 1.520(3)
C61 H61A 0.9800
C61 H61B 0.9800
C61 H61C 0.9800
C62 H62A 0.9800
C62 H62B 0.9800
C62 H62C 0.9800
